data_2203763
loop_
_publ_author_name
'Liu, Shu Qin'
'Konaka, Hisashi'
'Kuroda-Sowa, Takayoshi'
'Maekawa, Masahiko'
'Suenaga, Yusaku'
'Ning, Gui Ling'
'Munakata, Megumu'

_publ_section_title
;<i>catena</i>-Poly[[[diacetonitrilesilver(I)]-\m-2,11-dithia[3.3]paracyclophane-\k^2^<i>S</i>:<i>S</i>']
 hydrogenoctafluoroadipate]
;
_journal_issue 6
_journal_name_full 'Acta Crystallographica Section E'
_journal_page_first m865
_journal_page_last m867
_journal_paper_doi 10.1107/S1600536804012486
_journal_volume 60
_journal_year 2004
_chemical_formula_iupac '[Ag (C16 H16 S2) (C2 H3 N)2] (C6 H F8 O4)'
_chemical_formula_moiety 'C20 H22 Ag N2 S2 +, C6 H F8 O4 -'
_chemical_formula_sum 'C26 H23 Ag F8 N2 O4 S2'
_chemical_formula_weight 751.45
_space_group_IT_number 15
_symmetry_cell_setting monoclinic
_symmetry_space_group_name_Hall '-C 2yc'
_symmetry_space_group_name_H-M 'C 1 2/c 1'
_cell_angle_alpha 90
_cell_angle_beta 94.842(5)
_cell_angle_gamma 90
_cell_formula_units_Z 4
_cell_length_a 8.7480(10)
_cell_length_b 19.503(2)
_cell_length_c 17.247(2)
_cell_measurement_reflns_used 4112
_cell_measurement_temperature 150.2
_cell_measurement_theta_max 27.5
_cell_measurement_theta_min 3.2
_cell_volume 2932.0(6)
_computing_cell_refinement CRYSTALCLEAR
_computing_data_collection CRYSTALCLEAR
_computing_data_reduction 'teXsan Ver. 1.11 (teXsan, 1999)'
_computing_molecular_graphics 'teXsan Ver. 1.11 '
_computing_publication_material 'teXsan Ver. 1.11 '
_computing_structure_refinement 'SHELXL97 (Sheldrick, 1997)'
_computing_structure_solution 'SIR88 (Burla et al., 1989)'
_diffrn_detector_area_resol_mean 14.62
_diffrn_measured_fraction_theta_full 1.00
_diffrn_measured_fraction_theta_max 1.00
_diffrn_measurement_device_type 'Rigaku/MSC Mercury CCD'
_diffrn_measurement_method \w
_diffrn_radiation_type 'Mo K\a'
_diffrn_radiation_wavelength 0.7107
_diffrn_reflns_av_R_equivalents 0.032
_diffrn_reflns_limit_h_max 11
_diffrn_reflns_limit_h_min -10
_diffrn_reflns_limit_k_max 24
_diffrn_reflns_limit_k_min -25
_diffrn_reflns_limit_l_max 19
_diffrn_reflns_limit_l_min -22
_diffrn_reflns_number 11413
_diffrn_reflns_theta_full 27.48
_diffrn_reflns_theta_max 27.48
_diffrn_reflns_theta_min 3.16
_exptl_absorpt_coefficient_mu 0.914
_exptl_absorpt_correction_T_max 0.872
_exptl_absorpt_correction_T_min 0.778
_exptl_absorpt_correction_type multi-scan
_exptl_absorpt_process_details '(Jacobson, 1998)'
_exptl_crystal_colour colourless
_exptl_crystal_density_diffrn 1.702
_exptl_crystal_density_method 'not measured'
_exptl_crystal_description block
_exptl_crystal_F_000 1504.0
_exptl_crystal_size_max 0.20
_exptl_crystal_size_mid 0.20
_exptl_crystal_size_min 0.15
_refine_diff_density_max 0.34
_refine_diff_density_min -0.36
_refine_ls_extinction_coef none
_refine_ls_extinction_method SHELXL97
_refine_ls_goodness_of_fit_ref 1.097
_refine_ls_hydrogen_treatment mixed
_refine_ls_number_parameters 223
_refine_ls_number_reflns 2847
_refine_ls_R_factor_gt 0.0350
_refine_ls_shift/su_max -0.0010
_refine_ls_structure_factor_coef Fsqd
_refine_ls_weighting_details 'w = 1/[\s^2^(Fo^2^) + (0.0252P)^2^+2.7139P] where P=(Fo^2^+2Fc^2^)/3'
_refine_ls_weighting_scheme calc
_refine_ls_wR_factor_ref 0.0669
_reflns_number_gt 2847
_reflns_number_total 3352
_reflns_threshold_expression I>2\s(I)
_cod_data_source_file hb6047.cif
_cod_data_source_block I
_cod_original_cell_volume 2932.2(6)
_cod_original_sg_symbol_Hall '-C 2yc '
_cod_original_sg_symbol_H-M 'C 2/c '
_cod_database_code 2203763
_cod_database_fobs_code 2203763

loop_
_symmetry_equiv_pos_as_xyz
x,y,z
-x,y,1/2-z
-x,-y,-z
x,-y,1/2+z
1/2+x,1/2+y,z
1/2-x,1/2+y,1/2-z
1/2-x,1/2-y,-z
1/2+x,1/2-y,1/2+z

loop_
_atom_site_label
_atom_site_fract_x
_atom_site_fract_y
_atom_site_fract_z
_atom_site_U_iso_or_equiv
_atom_site_adp_type
_atom_site_calc_flag
_atom_site_refinement_flags
_atom_site_occupancy
_atom_site_type_symbol
Ag1 1.0000 0.456360(10) 0.7500 0.03270(10) Uani d S 1.00 Ag
S1 0.77210(6) 0.49623(3) 0.66707(3) 0.02400(10) Uani d . 1.00 S
F1 0.7320(2) 0.72386(9) 0.78062(8) 0.0421(4) Uani d . 1.00 F
F2 0.8006(2) 0.61744(8) 0.80364(8) 0.0469(4) Uani d . 1.00 F
F3 1.0345(2) 0.76246(7) 0.82251(7) 0.0324(3) Uani d . 1.00 F
F4 1.0958(2) 0.65452(8) 0.82779(8) 0.0357(4) Uani d . 1.00 F
O1 0.7551(2) 0.74470(10) 0.92958(9) 0.0347(4) Uani d . 1.00 O
O2 0.8954(2) 0.64960(10) 0.95230(10) 0.0389(4) Uani d . 1.00 O
N1 0.9114(4) 0.37080(10) 0.8316(2) 0.0637(8) Uani d . 1.00 N
C1 0.5153(2) 0.42800(10) 0.60120(10) 0.0221(5) Uani d . 1.00 C
C2 0.5003(3) 0.39670(10) 0.52930(10) 0.0275(5) Uani d . 1.00 C
C3 0.3821(3) 0.41440(10) 0.47420(10) 0.0286(5) Uani d . 1.00 C
C4 0.2769(2) 0.46430(10) 0.48990(10) 0.0211(5) Uani d . 1.00 C
C5 0.2855(3) 0.49210(10) 0.56400(10) 0.0272(5) Uani d . 1.00 C
C6 0.4033(3) 0.47380(10) 0.61910(10) 0.0299(6) Uani d . 1.00 C
C7 0.6592(3) 0.41700(10) 0.6548(2) 0.0265(5) Uani d . 1.00 C
C8 0.8431(3) 0.50970(10) 0.57160(10) 0.0245(5) Uani d . 1.00 C
C9 0.8299(3) 0.69260(10) 0.91060(10) 0.0256(5) Uani d . 1.00 C
C10 0.8348(3) 0.68360(10) 0.82170(10) 0.0263(5) Uani d . 1.00 C
C11 0.9938(3) 0.69990(10) 0.79460(10) 0.0218(5) Uani d . 1.00 C
C12 0.8942(3) 0.3270(2) 0.8709(2) 0.0392(6) Uani d . 1.00 C
C13 0.8718(4) 0.2711(2) 0.9223(2) 0.0800(10) Uani d . 1.00 C
H1 0.570(4) 0.3660(10) 0.516(2) 0.0499 Uiso d . 1.00 H
H2 0.380(3) 0.3950(10) 0.424(2) 0.0499 Uiso d . 1.00 H
H3 0.215(3) 0.526(2) 0.575(2) 0.0499 Uiso d . 1.00 H
H4 0.409(3) 0.4950(10) 0.668(2) 0.0499 Uiso d . 1.00 H
H5 0.720(3) 0.383(2) 0.636(2) 0.0499 Uiso d . 1.00 H
H6 0.637(3) 0.4090(10) 0.710(2) 0.0499 Uiso d . 1.00 H
H7 0.889(3) 0.468(2) 0.555(2) 0.0499 Uiso d . 1.00 H
H8 0.923(3) 0.544(2) 0.582(2) 0.0499 Uiso d . 1.00 H
H9 0.7666 0.2567 0.9159 0.0983 Uiso calc . 1.00 H
H10 0.8967 0.2855 0.9750 0.0983 Uiso calc . 1.00 H
H11 0.9371 0.2336 0.9104 0.0983 Uiso calc . 1.00 H
H12 0.757(9) 0.749(4) 0.975(3) 0.0499 Uiso d P 0.50 H

loop_
_atom_site_aniso_label
_atom_site_aniso_U_11
_atom_site_aniso_U_22
_atom_site_aniso_U_33
_atom_site_aniso_U_12
_atom_site_aniso_U_13
_atom_site_aniso_U_23
Ag1 0.0303(2) 0.0310(2) 0.0331(2) 0.0000 -0.01910(10) 0.0000
S1 0.0226(3) 0.0246(3) 0.0229(3) 0.0008(2) -0.0100(2) -0.0012(2)
F1 0.0281(8) 0.0740(10) 0.0237(7) 0.0098(8) -0.0002(6) -0.0009(7)
F2 0.0700(10) 0.0433(9) 0.0303(8) -0.0323(8) 0.0198(8) -0.0157(7)
F3 0.0406(8) 0.0312(8) 0.0258(7) -0.0121(7) 0.0048(6) -0.0094(6)
F4 0.0405(9) 0.0460(9) 0.0213(7) 0.0182(7) 0.0064(6) 0.0108(6)
O1 0.0480(10) 0.0350(10) 0.0227(9) 0.0017(9) 0.0123(9) -0.0059(9)
O2 0.0490(10) 0.0440(10) 0.0239(9) 0.0084(9) 0.0061(8) -0.0008(8)
N1 0.074(2) 0.044(2) 0.072(2) -0.0080(10) 0.002(2) 0.019(2)
C1 0.0190(10) 0.0220(10) 0.0240(10) -0.0049(9) -0.0036(9) 0.0065(9)
C2 0.0290(10) 0.0200(10) 0.0320(10) 0.0048(10) -0.0070(10) 0.0000(10)
C3 0.0330(10) 0.0230(10) 0.0270(10) 0.0040(10) -0.0100(10) -0.0060(10)
C4 0.0180(10) 0.0200(10) 0.0240(10) -0.0047(9) -0.0056(8) 0.0021(9)
C5 0.0190(10) 0.0360(10) 0.0270(10) 0.0030(10) 0.0013(9) -0.0030(10)
C6 0.0260(10) 0.043(2) 0.0200(10) 0.0010(10) -0.0007(10) -0.0030(10)
C7 0.0240(10) 0.0240(10) 0.0290(10) -0.0010(10) -0.0088(10) 0.0040(10)
C8 0.0180(10) 0.0250(10) 0.0290(10) 0.0017(10) -0.0065(9) 0.0000(10)
C9 0.0280(10) 0.0310(10) 0.0190(10) -0.0080(10) 0.0071(9) -0.0050(10)
C10 0.0300(10) 0.0290(10) 0.0200(10) -0.0060(10) 0.0048(10) -0.0066(10)
C11 0.0270(10) 0.0200(10) 0.0180(10) -0.0004(9) 0.0013(9) -0.0014(9)
C12 0.035(2) 0.037(2) 0.046(2) -0.0050(10) -0.0020(10) 0.0020(10)
C13 0.064(2) 0.090(3) 0.079(3) -0.042(2) -0.032(2) 0.042(2)

loop_
_atom_type_symbol
_atom_type_description
_atom_type_scat_dispersion_real
_atom_type_scat_dispersion_imag
_atom_type_scat_source
C C 0.003 0.002
;International Tables for Crystallography
(1992, Vol. C, Tables 4.2.6.8 and 6.1.1.4)
;
H H 0.000 0.000
;International Tables for Crystallography
(1992, Vol. C, Table 6.1.1.4)
;
Ag Ag -0.897 1.101
;International Tables for Crystallography
(1992, Vol. C, Tables 4.2.6.8 and 6.1.1.4)
;
F F 0.017 0.010
;International Tables for Crystallography
(1992, Vol. C, Tables 4.2.6.8 and 6.1.1.4)
;
N N 0.006 0.003
;International Tables for Crystallography
(1992, Vol. C, Tables 4.2.6.8 and 6.1.1.4)
;
O O 0.011 0.006
;International Tables for Crystallography
(1992, Vol. C, Tables 4.2.6.8 and 6.1.1.4)
;
S S 0.125 0.123
;International Tables for Crystallography
(1992, Vol. C, Tables 4.2.6.8 and 6.1.1.4)
;

loop_
_geom_angle_atom_site_label_1
_geom_angle_atom_site_label_2
_geom_angle_atom_site_label_3
_geom_angle_site_symmetry_1
_geom_angle_site_symmetry_3
_geom_angle
_geom_angle_publ_flag
S1 Ag1 S1 . 2_756 143.43(3) yes
S1 Ag1 N1 . . 106.12(8) yes
S1 Ag1 N1 . 2_756 99.61(7) yes
S1 Ag1 N1 2_756 . 99.61(7) yes
S1 Ag1 N1 2_756 2_756 106.12(8) yes
N1 Ag1 N1 . 2_756 89.80(10) yes
Ag1 S1 C7 . . 101.60(8) no
Ag1 S1 C8 . . 104.30(7) no
C7 S1 C8 . . 103.70(10) no
Ag1 N1 C12 . . 168.4(3) no
C2 C1 C6 . . 118.2(2) no
C2 C1 C7 . . 119.8(2) no
C6 C1 C7 . . 121.7(2) no
C1 C2 C3 . . 120.9(2) no
C2 C3 C4 . . 120.8(2) no
C3 C4 C5 . . 118.1(2) no
C3 C4 C8 . 3_666 122.1(2) no
C5 C4 C8 . 3_666 119.7(2) no
C4 C5 C6 . . 120.7(2) no
C1 C6 C5 . . 120.9(2) no
S1 C7 C1 . . 111.2(2) no
S1 C8 C4 . 3_666 114.3(2) no
O1 C9 O2 . . 128.9(2) no
O1 C9 C10 . . 113.9(2) no
O2 C9 C10 . . 117.2(2) no
F1 C10 F2 . . 108.0(2) no
F1 C10 C9 . . 112.4(2) no
F1 C10 C11 . . 107.5(2) no
F2 C10 C9 . . 108.1(2) no
F2 C10 C11 . . 108.3(2) no
C9 C10 C11 . . 112.3(2) no
F3 C11 F4 . . 107.2(2) no
F3 C11 C10 . . 107.2(2) no
F3 C11 C11 . 2_756 108.40(10) no
F4 C11 C10 . . 108.6(2) no
F4 C11 C11 . 2_756 108.8(2) no
C10 C11 C11 . 2_756 116.3(2) no
N1 C12 C13 . . 179.4(4) no
C9 O1 H12 . . 112.8 no
C1 C2 H1 . . 121(2) no
C3 C2 H1 . . 118(2) no
C2 C3 H2 . . 119.0(10) no
C4 C3 H2 . . 120.0(10) no
C4 C5 H3 . . 119(2) no
C6 C5 H3 . . 121(2) no
C1 C6 H4 . . 120.0(10) no
C5 C6 H4 . . 118.0(10) no
S1 C7 H5 . . 109(2) no
S1 C7 H6 . . 99.0(10) no
C1 C7 H5 . . 111(2) no
C1 C7 H6 . . 112.0(10) no
H5 C7 H6 . . 113(3) no
S1 C8 H7 . . 109(2) no
S1 C8 H8 . . 103(2) no
C4 C8 H7 3_666 . 111(2) no
C4 C8 H8 3_666 . 110(2) no
H7 C8 H8 . . 109(3) no
C12 C13 H9 . . 109.5 no
C12 C13 H10 . . 109.5 no
C12 C13 H11 . . 109.5 no
H9 C13 H10 . . 109.5 no
H9 C13 H11 . . 109.5 no
H10 C13 H11 . . 109.5 no

loop_
_geom_bond_atom_site_label_1
_geom_bond_atom_site_label_2
_geom_bond_site_symmetry_2
_geom_bond_distance
_geom_bond_publ_flag
Ag1 S1 . 2.4787(5) yes
Ag1 S1 2_756 2.4787(5) yes
Ag1 N1 . 2.355(3) yes
Ag1 N1 2_756 2.355(3) yes
S1 C7 . 1.837(3) no
S1 C8 . 1.827(3) no
F1 C10 . 1.348(3) no
F2 C10 . 1.355(3) no
F3 C11 . 1.350(3) no
F4 C11 . 1.349(3) no
O1 C9 . 1.266(3) no
O2 C9 . 1.216(3) no
N1 C12 . 1.109(4) no
C1 C2 . 1.379(3) no
C1 C6 . 1.379(3) no
C1 C7 . 1.513(3) no
C2 C3 . 1.387(3) no
C3 C4 . 1.383(3) no
C4 C5 . 1.384(3) no
C4 C8 3_666 1.516(3) no
C5 C6 . 1.388(3) no
C9 C10 . 1.548(3) no
C10 C11 . 1.537(3) no
C11 C11 2_756 1.550(4) no
C12 C13 . 1.428(5) no
O1 H12 . 0.793 no
C2 H1 . 0.90(3) no
C3 H2 . 0.94(3) no
C5 H3 . 0.93(3) no
C6 H4 . 0.94(3) no
C7 H5 . 0.93(3) no
C7 H6 . 1.00(3) no
C8 H7 . 0.96(4) no
C8 H8 . 0.97(3) no
C13 H9 . 0.960 no
C13 H10 . 0.960 no
C13 H11 . 0.960 no

loop_
_geom_contact_atom_site_label_1
_geom_contact_atom_site_label_2
_geom_contact_distance
_geom_contact_site_symmetry_2
F1 C12 3.407(3) 6_656
F2 C5 3.471(3) 2_656
F3 C13 3.292(4) 5_555
F3 C12 3.426(3) 5_555
F3 C7 3.496(3) 6_656
F3 C1 3.527(3) 6_656
O1 C9 3.162(3) 7_667
O1 O2 3.254(3) 7_667
O1 C13 3.385(4) 5_455
O2 C13 3.236(4) 3_767
O2 C5 3.456(3) 2_656
O2 C12 3.456(3) 3_767
N1 C5 3.511(4) 2_656
N1 C6 3.568(4) 2_656

loop_
_geom_hbond_atom_site_label_D
_geom_hbond_atom_site_label_H
_geom_hbond_atom_site_label_A
_geom_hbond_site_symmetry_A
_geom_hbond_distance_DH
_geom_hbond_distance_HA
_geom_hbond_distance_DA
_geom_hbond_angle_DHA
_geom_hbond_publ_flag
O1 H12 O1 7_667 0.79(5) 1.66(5) 2.447(3) 175(10) yes
